data_4117706
loop_
_publ_author_name
'W. Hill Harman'
'Jonas C. Peters'

_publ_contact_author_email jpeters@caltech.edu
_publ_contact_author_name 'Jonas Peters'
_publ_section_title
;
 Reversible H2 Addition across a Nickel-Borane Unit as a Promising
 Strategy for Catalysis
;
_journal_name_full 'Journal of the American Chemical Society'
_journal_page_first 5080
_journal_page_last 5082
_journal_paper_doi 10.1021/ja211419t
_journal_volume 134
_journal_year 2012
_chemical_formula_moiety 'C45 H39 B Br Ni P2'
_chemical_formula_sum 'C45 H39 B Br Ni P2'
_chemical_formula_weight 791.13
_chemical_name_common MesDPBPhNiBr
_chemical_name_systematic
; 
 ? 
;
_space_group_IT_number 14
_symmetry_cell_setting monoclinic
_symmetry_space_group_name_Hall '-P 2ybc'
_symmetry_space_group_name_H-M 'P 1 21/c 1'
_atom_sites_solution_hydrogens geom
_atom_sites_solution_primary direct
_atom_sites_solution_secondary difmap
_audit_creation_method SHELXL-97
_cell_angle_alpha 90.00
_cell_angle_beta 102.722(2)
_cell_angle_gamma 90.00
_cell_formula_units_Z 4
_cell_length_a 12.4313(10)
_cell_length_b 14.5190(10)
_cell_length_c 20.8242(14)
_cell_measurement_reflns_used 9759
_cell_measurement_temperature 100(2)
_cell_measurement_theta_max 37.3
_cell_measurement_theta_min 2.2
_cell_volume 3666.3(5)
_computing_cell_refinement 'SAINT-Plus v7.66A (Bruker-AXS, 2009)'
_computing_data_collection 'APEX2 v2010.7-0 (Bruker-AXS, 2010)'
_computing_data_reduction 'SAINT-Plus v7.66A (Bruker-AXS, 2009)'
_computing_structure_refinement 'SHELXL-97 (Sheldrick, 2008)'
_computing_structure_solution 'SHELXS-97 (Sheldrick, 2008)'
_diffrn_ambient_temperature 100(2)
_diffrn_detector_area_resol_mean 8.3
_diffrn_measured_fraction_theta_full 0.967
_diffrn_measured_fraction_theta_max 0.967
_diffrn_measurement_device_type 'Bruker KAPPA APEX II'
_diffrn_measurement_method '\w and \f scans'
_diffrn_radiation_monochromator graphite
_diffrn_radiation_source 'fine-focus sealed tube'
_diffrn_radiation_type MoK\a
_diffrn_radiation_wavelength 0.71073
_diffrn_reflns_av_R_equivalents 0.0458
_diffrn_reflns_av_sigmaI/netI 0.0380
_diffrn_reflns_limit_h_max 18
_diffrn_reflns_limit_h_min -21
_diffrn_reflns_limit_k_max 25
_diffrn_reflns_limit_k_min -25
_diffrn_reflns_limit_l_max 36
_diffrn_reflns_limit_l_min -36
_diffrn_reflns_number 122877
_diffrn_reflns_theta_full 39.12
_diffrn_reflns_theta_max 39.12
_diffrn_reflns_theta_min 2.19
_exptl_absorpt_coefficient_mu 1.739
_exptl_absorpt_correction_T_max 0.6417
_exptl_absorpt_correction_T_min 0.5812
_exptl_absorpt_correction_type multi-scan
_exptl_absorpt_process_details 'SADABS v2008/1 (Bruker-AXS, 2008)'
_exptl_crystal_colour red
_exptl_crystal_density_diffrn 1.433
_exptl_crystal_description block
_exptl_crystal_F_000 1628
_exptl_crystal_size_max 0.35
_exptl_crystal_size_mid 0.29
_exptl_crystal_size_min 0.28
_refine_diff_density_max 0.742
_refine_diff_density_min -0.657
_refine_diff_density_rms 0.090
_refine_ls_extinction_method none
_refine_ls_goodness_of_fit_ref 1.015
_refine_ls_hydrogen_treatment constr
_refine_ls_matrix_type full
_refine_ls_number_parameters 454
_refine_ls_number_reflns 20779
_refine_ls_number_restraints 0
_refine_ls_restrained_S_all 1.015
_refine_ls_R_factor_all 0.0616
_refine_ls_R_factor_gt 0.0350
_refine_ls_shift/su_max 0.003
_refine_ls_shift/su_mean 0.000
_refine_ls_structure_factor_coef Fsqd
_refine_ls_weighting_details 'calc w=1/[\s^2^(Fo^2^)+(0.0426P)^2^+1.3271P] where P=(Fo^2^+2Fc^2^)/3'
_refine_ls_weighting_scheme calc
_refine_ls_wR_factor_gt 0.0809
_refine_ls_wR_factor_ref 0.0900
_reflns_number_gt 15460
_reflns_number_total 20779
_reflns_threshold_expression >2sigma(I)
_cod_data_source_file ja211419t_si_001_3.cif
_cod_data_source_block MesDPBPhNiBr
_cod_database_code 4117706

loop_
_symmetry_equiv_pos_as_xyz
'x, y, z'
'-x, y+1/2, -z+1/2'
'-x, -y, -z'
'x, -y-1/2, z-1/2'

loop_
_atom_site_label
_atom_site_type_symbol
_atom_site_fract_x
_atom_site_fract_y
_atom_site_fract_z
_atom_site_U_iso_or_equiv
_atom_site_adp_type
_atom_site_occupancy
_atom_site_symmetry_multiplicity
_atom_site_calc_flag
_atom_site_refinement_flags
Br Br 0.937663(10) 0.723760(9) 0.483257(6) 0.01881(3) Uani 1 1 d .
Ni Ni 0.828796(11) 0.741895(10) 0.375349(7) 0.01115(3) Uani 1 1 d .
C44 C 0.71268(9) 0.60579(7) 0.35193(5) 0.01177(16) Uani 1 1 d .
B B 0.70680(10) 0.67739(8) 0.29324(6) 0.01130(18) Uani 1 1 d .
P2 P 0.89522(2) 0.787567(18) 0.288056(14) 0.01005(5) Uani 1 1 d .
P1 P 0.70099(2) 0.848140(18) 0.379021(13) 0.01052(5) Uani 1 1 d .
C1 C 0.62200(9) 0.59097(7) 0.38323(5) 0.01378(17) Uani 1 1 d .
C2 C 0.62813(10) 0.52372(8) 0.43167(6) 0.0173(2) Uani 1 1 d .
H2 H 0.5673 0.5161 0.4519 0.021 Uiso 1 1 calc R
C3 C 0.71983(11) 0.46744(8) 0.45148(6) 0.0188(2) Uani 1 1 d .
C4 C 0.72419(14) 0.39315(10) 0.50249(7) 0.0283(3) Uani 1 1 d .
H4A H 0.6547 0.3924 0.5174 0.042 Uiso 1 1 calc R
H4B H 0.7854 0.4054 0.5400 0.042 Uiso 1 1 calc R
H4C H 0.7353 0.3333 0.4832 0.042 Uiso 1 1 calc R
C5 C 0.80851(10) 0.48049(8) 0.42175(6) 0.0174(2) Uani 1 1 d .
H5 H 0.8722 0.4430 0.4350 0.021 Uiso 1 1 calc R
C6 C 0.80691(9) 0.54704(7) 0.37307(5) 0.01363(17) Uani 1 1 d .
C7 C 0.91052(9) 0.55022(8) 0.34577(6) 0.01673(19) Uani 1 1 d .
H7A H 0.9676 0.5116 0.3729 0.025 Uiso 1 1 calc R
H7B H 0.9369 0.6139 0.3464 0.025 Uiso 1 1 calc R
H7C H 0.8938 0.5272 0.3004 0.025 Uiso 1 1 calc R
C8 C 0.51165(10) 0.63858(8) 0.36181(6) 0.0171(2) Uani 1 1 d .
H8A H 0.4769 0.6196 0.3169 0.026 Uiso 1 1 calc R
H8B H 0.5226 0.7055 0.3631 0.026 Uiso 1 1 calc R
H8C H 0.4640 0.6215 0.3916 0.026 Uiso 1 1 calc R
C9 C 0.76398(9) 0.64916(7) 0.23412(5) 0.01175(16) Uani 1 1 d .
C10 C 0.85525(9) 0.70016(7) 0.22468(5) 0.01164(16) Uani 1 1 d .
C11 C 1.04461(8) 0.80126(7) 0.30202(5) 0.01235(17) Uani 1 1 d .
C12 C 1.09268(9) 0.83265(8) 0.25115(6) 0.01532(18) Uani 1 1 d .
H12 H 1.0472 0.8489 0.2098 0.018 Uiso 1 1 calc R
C13 C 1.20658(10) 0.84008(8) 0.26100(7) 0.0184(2) Uani 1 1 d .
H13 H 1.2390 0.8595 0.2260 0.022 Uiso 1 1 calc R
C14 C 1.27322(9) 0.81903(8) 0.32218(7) 0.0195(2) Uani 1 1 d .
H14 H 1.3511 0.8242 0.3289 0.023 Uiso 1 1 calc R
C15 C 1.22619(10) 0.79064(8) 0.37329(7) 0.0187(2) Uani 1 1 d .
H15 H 1.2719 0.7778 0.4153 0.022 Uiso 1 1 calc R
C16 C 1.11177(9) 0.78074(7) 0.36341(6) 0.01482(18) Uani 1 1 d .
H16 H 1.0799 0.7601 0.3983 0.018 Uiso 1 1 calc R
C17 C 0.84715(9) 0.89399(7) 0.24456(5) 0.01214(16) Uani 1 1 d .
C18 C 0.90066(9) 0.97758(7) 0.26367(6) 0.01499(18) Uani 1 1 d .
H18 H 0.9624 0.9794 0.2999 0.018 Uiso 1 1 calc R
C19 C 0.86339(10) 1.05799(8) 0.22963(7) 0.0181(2) Uani 1 1 d .
H19 H 0.9007 1.1145 0.2421 0.022 Uiso 1 1 calc R
C20 C 0.77175(11) 1.05602(8) 0.17737(7) 0.0204(2) Uani 1 1 d .
H20 H 0.7460 1.1112 0.1546 0.025 Uiso 1 1 calc R
C21 C 0.71797(11) 0.97325(9) 0.15848(7) 0.0214(2) Uani 1 1 d .
H21 H 0.6552 0.9720 0.1230 0.026 Uiso 1 1 calc R
C22 C 0.75593(9) 0.89228(8) 0.19151(6) 0.01641(19) Uani 1 1 d .
H22 H 0.7198 0.8356 0.1780 0.020 Uiso 1 1 calc R
C23 C 0.90583(10) 0.68186(8) 0.17228(6) 0.01583(18) Uani 1 1 d .
H23 H 0.9666 0.7180 0.1663 0.019 Uiso 1 1 calc R
C24 C 0.86646(10) 0.61043(9) 0.12903(6) 0.0188(2) Uani 1 1 d .
H24 H 0.9006 0.5973 0.0935 0.023 Uiso 1 1 calc R
C25 C 0.77688(10) 0.55815(8) 0.13779(6) 0.0188(2) Uani 1 1 d .
H25 H 0.7504 0.5090 0.1084 0.023 Uiso 1 1 calc R
C26 C 0.72602(10) 0.57764(8) 0.18950(6) 0.01591(19) Uani 1 1 d .
H26 H 0.6645 0.5419 0.1947 0.019 Uiso 1 1 calc R
C27 C 0.61001(8) 0.75224(7) 0.26830(5) 0.01120(16) Uani 1 1 d .
C28 C 0.53365(9) 0.73845(8) 0.20821(6) 0.01419(18) Uani 1 1 d .
H28 H 0.5356 0.6822 0.1851 0.017 Uiso 1 1 calc R
C29 C 0.45560(9) 0.80451(8) 0.18162(6) 0.01553(18) Uani 1 1 d .
H29 H 0.4057 0.7930 0.1408 0.019 Uiso 1 1 calc R
C30 C 0.45000(9) 0.88739(8) 0.21438(5) 0.01396(18) Uani 1 1 d .
H30 H 0.3976 0.9331 0.1958 0.017 Uiso 1 1 calc R
C31 C 0.52209(9) 0.90224(7) 0.27460(5) 0.01272(17) Uani 1 1 d .
H31 H 0.5173 0.9576 0.2981 0.015 Uiso 1 1 calc R
C32 C 0.74673(9) 0.96761(7) 0.39067(6) 0.01378(17) Uani 1 1 d .
C33 C 0.72184(10) 1.03694(8) 0.34366(6) 0.01660(19) Uani 1 1 d .
H33 H 0.6778 1.0235 0.3013 0.020 Uiso 1 1 calc R
C34 C 0.76136(11) 1.12617(8) 0.35854(7) 0.0222(2) Uani 1 1 d .
H34 H 0.7429 1.1735 0.3265 0.027 Uiso 1 1 calc R
C35 C 0.82722(12) 1.14626(9) 0.41959(8) 0.0269(3) Uani 1 1 d .
H35 H 0.8539 1.2071 0.4295 0.032 Uiso 1 1 calc R
C36 C 0.85402(15) 1.07699(11) 0.46630(8) 0.0337(3) Uani 1 1 d .
H36 H 0.8997 1.0904 0.5082 0.040 Uiso 1 1 calc R
C37 C 0.81442(13) 0.98822(10) 0.45212(7) 0.0280(3) Uani 1 1 d .
H37 H 0.8334 0.9411 0.4843 0.034 Uiso 1 1 calc R
C38 C 0.61919(9) 0.83823(7) 0.44201(5) 0.01286(17) Uani 1 1 d .
C39 C 0.52945(10) 0.89703(8) 0.44053(6) 0.0173(2) Uani 1 1 d .
H39 H 0.5136 0.9442 0.4082 0.021 Uiso 1 1 calc R
C40 C 0.46335(10) 0.88691(9) 0.48588(6) 0.0194(2) Uani 1 1 d .
H40 H 0.4020 0.9265 0.4841 0.023 Uiso 1 1 calc R
C41 C 0.48711(11) 0.81886(10) 0.53373(6) 0.0212(2) Uani 1 1 d .
H41 H 0.4418 0.8117 0.5646 0.025 Uiso 1 1 calc R
C42 C 0.57727(12) 0.76119(10) 0.53641(7) 0.0234(2) Uani 1 1 d .
H42 H 0.5938 0.7151 0.5695 0.028 Uiso 1 1 calc R
C43 C 0.64355(10) 0.77048(8) 0.49085(6) 0.0181(2) Uani 1 1 d .
H43 H 0.7051 0.7309 0.4929 0.022 Uiso 1 1 calc R
C45 C 0.60185(8) 0.83631(7) 0.30106(5) 0.01085(16) Uani 1 1 d .

loop_
_atom_site_aniso_label
_atom_site_aniso_U_11
_atom_site_aniso_U_22
_atom_site_aniso_U_33
_atom_site_aniso_U_23
_atom_site_aniso_U_13
_atom_site_aniso_U_12
Br 0.01694(5) 0.02380(6) 0.01392(5) 0.00028(4) -0.00046(4) -0.00026(4)
Ni 0.01060(6) 0.01193(6) 0.01097(6) 0.00123(4) 0.00247(4) 0.00111(4)
C44 0.0136(4) 0.0089(4) 0.0132(4) -0.0005(3) 0.0039(3) -0.0013(3)
B 0.0107(4) 0.0101(4) 0.0135(5) 0.0001(3) 0.0034(4) -0.0014(3)
P2 0.00896(10) 0.00905(10) 0.01234(11) 0.00050(8) 0.00277(8) -0.00068(8)
P1 0.01102(11) 0.01023(10) 0.01047(11) -0.00048(8) 0.00270(8) -0.00044(8)
C1 0.0159(4) 0.0117(4) 0.0146(4) -0.0009(3) 0.0054(4) -0.0024(3)
C2 0.0230(5) 0.0152(4) 0.0160(5) 0.0011(4) 0.0091(4) -0.0020(4)
C3 0.0284(6) 0.0152(4) 0.0140(5) 0.0026(4) 0.0070(4) -0.0003(4)
C4 0.0426(8) 0.0238(6) 0.0218(6) 0.0102(5) 0.0141(6) 0.0043(5)
C5 0.0218(5) 0.0139(4) 0.0164(5) 0.0027(3) 0.0043(4) 0.0022(4)
C6 0.0162(4) 0.0102(4) 0.0146(4) 0.0002(3) 0.0036(3) 0.0000(3)
C7 0.0149(5) 0.0137(4) 0.0221(5) 0.0029(4) 0.0052(4) 0.0033(3)
C8 0.0145(5) 0.0169(5) 0.0214(5) 0.0014(4) 0.0074(4) -0.0023(4)
C9 0.0123(4) 0.0097(4) 0.0133(4) 0.0002(3) 0.0030(3) -0.0006(3)
C10 0.0127(4) 0.0101(4) 0.0123(4) -0.0001(3) 0.0030(3) -0.0006(3)
C11 0.0098(4) 0.0100(4) 0.0175(5) 0.0004(3) 0.0034(3) -0.0010(3)
C12 0.0124(4) 0.0142(4) 0.0201(5) 0.0014(3) 0.0051(4) -0.0008(3)
C13 0.0135(5) 0.0162(5) 0.0272(6) 0.0019(4) 0.0083(4) -0.0012(4)
C14 0.0099(4) 0.0160(5) 0.0324(6) 0.0028(4) 0.0040(4) -0.0007(3)
C15 0.0127(4) 0.0154(5) 0.0258(6) 0.0030(4) -0.0003(4) -0.0014(3)
C16 0.0119(4) 0.0134(4) 0.0185(5) 0.0012(3) 0.0019(3) -0.0014(3)
C17 0.0115(4) 0.0105(4) 0.0149(4) 0.0016(3) 0.0040(3) -0.0005(3)
C18 0.0142(4) 0.0112(4) 0.0194(5) -0.0002(3) 0.0034(4) -0.0009(3)
C19 0.0187(5) 0.0105(4) 0.0264(6) 0.0021(4) 0.0074(4) -0.0013(4)
C20 0.0217(5) 0.0141(4) 0.0254(6) 0.0070(4) 0.0050(4) 0.0010(4)
C21 0.0205(5) 0.0167(5) 0.0243(6) 0.0073(4) -0.0011(4) 0.0000(4)
C22 0.0147(5) 0.0128(4) 0.0203(5) 0.0035(4) 0.0009(4) -0.0016(3)
C23 0.0161(5) 0.0177(5) 0.0150(5) -0.0012(3) 0.0062(4) -0.0017(4)
C24 0.0203(5) 0.0217(5) 0.0156(5) -0.0046(4) 0.0064(4) -0.0007(4)
C25 0.0212(5) 0.0171(5) 0.0178(5) -0.0061(4) 0.0039(4) -0.0019(4)
C26 0.0161(5) 0.0134(4) 0.0185(5) -0.0035(3) 0.0046(4) -0.0030(3)
C27 0.0110(4) 0.0115(4) 0.0115(4) 0.0006(3) 0.0035(3) -0.0011(3)
C28 0.0135(4) 0.0144(4) 0.0138(4) -0.0017(3) 0.0013(3) -0.0006(3)
C29 0.0128(4) 0.0193(5) 0.0136(4) 0.0000(3) 0.0011(3) 0.0001(4)
C30 0.0108(4) 0.0172(4) 0.0142(4) 0.0027(3) 0.0036(3) 0.0013(3)
C31 0.0112(4) 0.0133(4) 0.0144(4) 0.0009(3) 0.0043(3) 0.0011(3)
C32 0.0138(4) 0.0128(4) 0.0150(4) -0.0021(3) 0.0038(3) -0.0017(3)
C33 0.0161(5) 0.0133(4) 0.0204(5) 0.0006(4) 0.0040(4) -0.0011(3)
C34 0.0197(5) 0.0126(4) 0.0346(7) 0.0007(4) 0.0069(5) -0.0008(4)
C35 0.0268(6) 0.0159(5) 0.0388(8) -0.0092(5) 0.0089(6) -0.0072(4)
C36 0.0427(9) 0.0270(7) 0.0271(7) -0.0083(5) -0.0018(6) -0.0151(6)
C37 0.0355(7) 0.0238(6) 0.0197(6) -0.0010(4) -0.0046(5) -0.0114(5)
C38 0.0142(4) 0.0134(4) 0.0112(4) -0.0011(3) 0.0035(3) -0.0017(3)
C39 0.0193(5) 0.0181(5) 0.0161(5) 0.0012(4) 0.0070(4) 0.0023(4)
C40 0.0182(5) 0.0238(5) 0.0178(5) -0.0017(4) 0.0075(4) 0.0008(4)
C41 0.0205(5) 0.0302(6) 0.0154(5) 0.0006(4) 0.0093(4) -0.0031(5)
C42 0.0255(6) 0.0290(6) 0.0176(5) 0.0076(4) 0.0085(4) 0.0007(5)
C43 0.0185(5) 0.0207(5) 0.0154(5) 0.0027(4) 0.0046(4) 0.0011(4)
C45 0.0101(4) 0.0109(4) 0.0118(4) 0.0003(3) 0.0032(3) -0.0007(3)

loop_
_atom_type_symbol
_atom_type_description
_atom_type_scat_dispersion_real
_atom_type_scat_dispersion_imag
_atom_type_scat_source
C C 0.0033 0.0016 'International Tables Vol C Tables 4.2.6.8 and 6.1.1.4'
H H 0.0000 0.0000 'International Tables Vol C Tables 4.2.6.8 and 6.1.1.4'
B B 0.0013 0.0007 'International Tables Vol C Tables 4.2.6.8 and 6.1.1.4'
P P 0.1023 0.0942 'International Tables Vol C Tables 4.2.6.8 and 6.1.1.4'
Ni Ni 0.3393 1.1124 'International Tables Vol C Tables 4.2.6.8 and 6.1.1.4'
Br Br -0.2901 2.4595 'International Tables Vol C Tables 4.2.6.8 and 6.1.1.4'

loop_
_geom_angle_atom_site_label_1
_geom_angle_atom_site_label_2
_geom_angle_atom_site_label_3
_geom_angle
B Ni P1 86.98(3)
B Ni P2 79.23(3)
P1 Ni P2 102.387(12)
B Ni Br 146.29(3)
P1 Ni Br 107.890(10)
P2 Ni Br 124.275(11)
B Ni C44 39.70(4)
P1 Ni C44 99.97(3)
P2 Ni C44 112.56(3)
Br Ni C44 106.84(3)
C1 C44 C6 116.10(9)
C1 C44 B 122.50(9)
C6 C44 B 121.24(9)
C1 C44 Ni 121.38(7)
C6 C44 Ni 90.75(6)
B C44 Ni 63.18(5)
C44 B C9 117.94(9)
C44 B C27 126.07(9)
C9 B C27 110.42(9)
C44 B Ni 77.12(6)
C9 B Ni 110.77(7)
C27 B Ni 107.23(7)
C10 P2 C17 102.92(5)
C10 P2 C11 107.29(5)
C17 P2 C11 101.38(5)
C10 P2 Ni 106.83(4)
C17 P2 Ni 120.75(4)
C11 P2 Ni 116.33(4)
C45 P1 C32 109.80(5)
C45 P1 C38 104.94(5)
C32 P1 C38 100.67(5)
C45 P1 Ni 104.62(3)
C32 P1 Ni 117.33(4)
C38 P1 Ni 118.83(4)
C2 C1 C44 120.65(10)
C2 C1 C8 115.78(10)
C44 C1 C8 123.28(10)
C3 C2 C1 122.50(11)
C3 C2 H2 118.7
C1 C2 H2 118.7
C2 C3 C5 117.81(11)
C2 C3 C4 122.02(12)
C5 C3 C4 120.16(12)
C3 C4 H4A 109.5
C3 C4 H4B 109.5
H4A C4 H4B 109.5
C3 C4 H4C 109.5
H4A C4 H4C 109.5
H4B C4 H4C 109.5
C3 C5 C6 122.07(11)
C3 C5 H5 119.0
C6 C5 H5 119.0
C5 C6 C44 120.86(10)
C5 C6 C7 114.51(10)
C44 C6 C7 124.63(10)
C6 C7 H7A 109.5
C6 C7 H7B 109.5
H7A C7 H7B 109.5
C6 C7 H7C 109.5
H7A C7 H7C 109.5
H7B C7 H7C 109.5
C1 C8 H8A 109.5
C1 C8 H8B 109.5
H8A C8 H8B 109.5
C1 C8 H8C 109.5
H8A C8 H8C 109.5
H8B C8 H8C 109.5
C26 C9 C10 117.48(10)
C26 C9 B 123.75(9)
C10 C9 B 118.74(9)
C23 C10 C9 121.64(10)
C23 C10 P2 126.88(8)
C9 C10 P2 111.48(8)
C16 C11 C12 119.52(10)
C16 C11 P2 120.30(8)
C12 C11 P2 120.18(8)
C13 C12 C11 120.24(11)
C13 C12 H12 119.9
C11 C12 H12 119.9
C12 C13 C14 119.98(11)
C12 C13 H13 120.0
C14 C13 H13 120.0
C15 C14 C13 120.12(11)
C15 C14 H14 119.9
C13 C14 H14 119.9
C14 C15 C16 120.34(11)
C14 C15 H15 119.8
C16 C15 H15 119.8
C11 C16 C15 119.74(11)
C11 C16 H16 120.1
C15 C16 H16 120.1
C22 C17 C18 119.49(10)
C22 C17 P2 119.82(8)
C18 C17 P2 120.69(8)
C19 C18 C17 119.93(11)
C19 C18 H18 120.0
C17 C18 H18 120.0
C18 C19 C20 120.30(11)
C18 C19 H19 119.9
C20 C19 H19 119.9
C21 C20 C19 119.95(11)
C21 C20 H20 120.0
C19 C20 H20 120.0
C20 C21 C22 120.09(11)
C20 C21 H21 120.0
C22 C21 H21 120.0
C21 C22 C17 120.23(11)
C21 C22 H22 119.9
C17 C22 H22 119.9
C24 C23 C10 119.49(11)
C24 C23 H23 120.3
C10 C23 H23 120.3
C23 C24 C25 119.95(11)
C23 C24 H24 120.0
C25 C24 H24 120.0
C24 C25 C26 120.20(11)
C24 C25 H25 119.9
C26 C25 H25 119.9
C25 C26 C9 121.22(11)
C25 C26 H26 119.4
C9 C26 H26 119.4
C28 C27 C45 116.48(9)
C28 C27 B 119.81(9)
C45 C27 B 123.52(9)
C29 C28 C27 122.05(10)
C29 C28 H28 119.0
C27 C28 H28 119.0
C28 C29 C30 120.46(10)
C28 C29 H29 119.8
C30 C29 H29 119.8
C31 C30 C29 119.00(10)
C31 C30 H30 120.5
C29 C30 H30 120.5
C30 C31 C45 120.63(10)
C30 C31 H31 119.7
C45 C31 H31 119.7
C33 C32 C37 118.97(11)
C33 C32 P1 125.45(9)
C37 C32 P1 115.57(9)
C32 C33 C34 120.18(11)
C32 C33 H33 119.9
C34 C33 H33 119.9
C35 C34 C33 120.52(12)
C35 C34 H34 119.7
C33 C34 H34 119.7
C34 C35 C36 119.57(12)
C34 C35 H35 120.2
C36 C35 H35 120.2
C35 C36 C37 120.31(13)
C35 C36 H36 119.8
C37 C36 H36 119.8
C36 C37 C32 120.43(13)
C36 C37 H37 119.8
C32 C37 H37 119.8
C43 C38 C39 119.25(11)
C43 C38 P1 120.64(9)
C39 C38 P1 120.08(8)
C40 C39 C38 120.55(11)
C40 C39 H39 119.7
C38 C39 H39 119.7
C41 C40 C39 119.94(12)
C41 C40 H40 120.0
C39 C40 H40 120.0
C40 C41 C42 119.98(12)
C40 C41 H41 120.0
C42 C41 H41 120.0
C41 C42 C43 120.45(12)
C41 C42 H42 119.8
C43 C42 H42 119.8
C42 C43 C38 119.81(12)
C42 C43 H43 120.1
C38 C43 H43 120.1
C31 C45 C27 121.34(9)
C31 C45 P1 124.67(8)
C27 C45 P1 113.97(7)

loop_
_geom_bond_atom_site_label_1
_geom_bond_atom_site_label_2
_geom_bond_distance
Br Ni 2.3687(2)
Ni B 2.2269(12)
Ni P1 2.2278(3)
Ni P2 2.2554(3)
Ni C44 2.4324(10)
C44 C1 1.4372(15)
C44 C6 1.4375(15)
C44 B 1.5939(16)
B C9 1.6044(16)
B C27 1.6197(16)
P2 C10 1.8194(11)
P2 C17 1.8239(11)
P2 C11 1.8263(11)
P1 C45 1.8173(11)
P1 C32 1.8249(11)
P1 C38 1.8338(11)
C1 C2 1.3940(16)
C1 C8 1.5130(16)
C2 C3 1.3893(18)
C2 H2 0.9500
C3 C5 1.3911(18)
C3 C4 1.5064(17)
C4 H4A 0.9800
C4 H4B 0.9800
C4 H4C 0.9800
C5 C6 1.3974(16)
C5 H5 0.9500
C6 C7 1.5187(16)
C7 H7A 0.9800
C7 H7B 0.9800
C7 H7C 0.9800
C8 H8A 0.9800
C8 H8B 0.9800
C8 H8C 0.9800
C9 C26 1.4040(15)
C9 C10 1.4043(15)
C10 C23 1.3996(16)
C11 C16 1.3965(16)
C11 C12 1.4021(16)
C12 C13 1.3895(16)
C12 H12 0.9500
C13 C14 1.3921(19)
C13 H13 0.9500
C14 C15 1.3851(19)
C14 H14 0.9500
C15 C16 1.3991(16)
C15 H15 0.9500
C16 H16 0.9500
C17 C22 1.3983(16)
C17 C18 1.3989(15)
C18 C19 1.3913(16)
C18 H18 0.9500
C19 C20 1.3917(18)
C19 H19 0.9500
C20 C21 1.3892(18)
C20 H20 0.9500
C21 C22 1.3910(16)
C21 H21 0.9500
C22 H22 0.9500
C23 C24 1.3901(17)
C23 H23 0.9500
C24 C25 1.3925(18)
C24 H24 0.9500
C25 C26 1.3926(17)
C25 H25 0.9500
C26 H26 0.9500
C27 C28 1.4085(15)
C27 C45 1.4128(14)
C28 C29 1.3898(16)
C28 H28 0.9500
C29 C30 1.3925(16)
C29 H29 0.9500
C30 C31 1.3882(15)
C30 H30 0.9500
C31 C45 1.4008(14)
C31 H31 0.9500
C32 C33 1.3907(16)
C32 C37 1.4002(17)
C33 C34 1.3959(17)
C33 H33 0.9500
C34 C35 1.383(2)
C34 H34 0.9500
C35 C36 1.388(2)
C35 H35 0.9500
C36 C37 1.388(2)
C36 H36 0.9500
C37 H37 0.9500
C38 C43 1.3993(16)
C38 C39 1.3997(16)
C39 C40 1.3894(17)
C39 H39 0.9500
C40 C41 1.3880(19)
C40 H40 0.9500
C41 C42 1.390(2)
C41 H41 0.9500
C42 C43 1.3934(18)
C42 H42 0.9500
C43 H43 0.9500
